data_7703414
loop_
_publ_author_name
'Benjamin, Helen'
'Zheng, Yonghao'
'Kozhevnikov, Valery N.'
'Siddle, Jamie S.'
'O'Driscoll, Luke J'
'Fox, Mark A.'
'Batsanov, Andrei S.'
'Griffiths, Gareth C.'
'Dias, Fernando B.'
'Monkman, Andrew P.'
'Bryce, Martin R.'

_publ_section_title
;
 Unusual dual-emissive heteroleptic iridium complexes incorporating TADF
 cyclometalating ligands.
;
_journal_issue 7
_journal_name_full 'Dalton transactions (Cambridge, England : 2003)'
_journal_page_first 2190
_journal_page_last 2208
_journal_paper_doi 10.1039/c9dt04672k
_journal_volume 49
_journal_year 2020
_chemical_formula_moiety 'C48 H34 F4 Ir N5 O2, 4(C Cl3 D)'
_chemical_formula_sum 'C52 H34 Cl12 D4 F4 Ir N5 O2'
_chemical_formula_weight 1462.50
_space_group_crystal_system triclinic
_space_group_IT_number 2
_space_group_name_Hall '-P 1'
_space_group_name_H-M_alt 'P -1'
_atom_sites_solution_hydrogens mixed
_atom_sites_solution_primary dual
_atom_sites_solution_secondary difmap
_audit_creation_date 2019-11-14
_audit_creation_method
;
Olex2 1.3-alpha
(compiled 2019.10.31 svn.r3677 for OlexSys, GUI svn.r5972)
;
_audit_update_record
;
2019-11-14 deposited with the CCDC.	2020-01-23 downloaded from the CCDC.
;
_cell_angle_alpha 89.3872(15)
_cell_angle_beta 76.7980(14)
_cell_angle_gamma 89.1792(15)
_cell_formula_units_Z 2
_cell_length_a 10.0759(5)
_cell_length_b 16.3073(8)
_cell_length_c 17.9412(8)
_cell_measurement_reflns_used 9895
_cell_measurement_temperature 120
_cell_measurement_theta_max 26.639
_cell_measurement_theta_min 2.410
_cell_volume 2869.6(2)
_computing_cell_refinement 'SAINT v8.38A (Bruker, 2017)'
_computing_data_collection 'APEX3 v.2016.1-0 (Bruker, 2016)'
_computing_data_reduction 'SAINT v8.38A (Bruker, 2017)'
_computing_molecular_graphics 'Olex2 1.3-alpha (Dolomanov et al., 2009)'
_computing_publication_material 'Olex2 1.3-alpha (Dolomanov et al., 2009)'
_computing_structure_refinement 'ShelXL 2018/3 multi-CPU (Sheldrick, 2015a)'
_computing_structure_solution 'ShelXT 2018/2 (Sheldrick, 2015)'
_diffrn_ambient_temperature 120
_diffrn_detector 'Bruker PHOTON 100 CMOS'
_diffrn_detector_area_resol_mean 10.4
_diffrn_detector_type 'CMOS sensor'
_diffrn_measured_fraction_theta_full 0.999
_diffrn_measured_fraction_theta_max 0.999
_diffrn_measurement_device '3-circle area detector diffractometer'
_diffrn_measurement_device_type 'Bruker D8 Venture'
_diffrn_measurement_method \w-scan
_diffrn_radiation_monochromator 'focusing mirrors'
_diffrn_radiation_probe x-ray
_diffrn_radiation_type MoK\a
_diffrn_radiation_wavelength 0.71073
_diffrn_reflns_av_R_equivalents 0.0585
_diffrn_reflns_av_unetI/netI 0.0658
_diffrn_reflns_Laue_measured_fraction_full 0.999
_diffrn_reflns_Laue_measured_fraction_max 0.999
_diffrn_reflns_limit_h_max 13
_diffrn_reflns_limit_h_min -13
_diffrn_reflns_limit_k_max 22
_diffrn_reflns_limit_k_min -22
_diffrn_reflns_limit_l_max 24
_diffrn_reflns_limit_l_min -24
_diffrn_reflns_number 59027
_diffrn_reflns_point_group_measured_fraction_full 0.999
_diffrn_reflns_point_group_measured_fraction_max 0.999
_diffrn_reflns_theta_full 28.500
_diffrn_reflns_theta_max 29.130
_diffrn_reflns_theta_min 2.076
_diffrn_source 'microfocus sealed X-ray tube'
_diffrn_source_current 1.0
_diffrn_source_power 0.05
_diffrn_source_type 'Incoatec I\mS microsource'
_diffrn_source_voltage 50.0
_diffrn_standards_number 0
_exptl_absorpt_coefficient_mu 2.943
_exptl_absorpt_correction_T_max 0.8948
_exptl_absorpt_correction_T_min 0.8070
_exptl_absorpt_correction_type numerical
_exptl_absorpt_process_details
;
SADABS-2016/2 (Krause et al., 2015) was used for absorption correction.
wR2(int) was 0.0591 before and 0.0511 after correction.
The Ratio of minimum to maximum transmission is 0.9019.
The \l/2 correction factor is Not present.
;
_exptl_crystal_colour yellow
_exptl_crystal_colour_primary yellow
_exptl_crystal_density_diffrn 1.693
_exptl_crystal_description block
_exptl_crystal_F_000 1436
_exptl_crystal_preparation Luminescent
_exptl_crystal_recrystallization_method 'Re-crystallisation from solvent: d-chloroform'
_exptl_crystal_size_max 0.096
_exptl_crystal_size_mid 0.08
_exptl_crystal_size_min 0.059
_refine_diff_density_max 2.192
_refine_diff_density_min -1.365
_refine_diff_density_rms 0.133
_refine_ls_extinction_method none
_refine_ls_goodness_of_fit_ref 0.983
_refine_ls_hydrogen_treatment mixed
_refine_ls_matrix_type full
_refine_ls_number_parameters 701
_refine_ls_number_reflns 15449
_refine_ls_number_restraints 52
_refine_ls_restrained_S_all 0.982
_refine_ls_R_factor_all 0.0547
_refine_ls_R_factor_gt 0.0361
_refine_ls_shift/su_max 0.002
_refine_ls_shift/su_mean 0.000
_refine_ls_structure_factor_coef Fsqd
_refine_ls_weighting_details 'w=1/[\s^2^(Fo^2^)+(0.0398P)^2^] where P=(Fo^2^+2Fc^2^)/3'
_refine_ls_weighting_scheme calc
_refine_ls_wR_factor_gt 0.0730
_refine_ls_wR_factor_ref 0.0774
_reflns_Friedel_coverage 0.000
_reflns_number_gt 12529
_reflns_number_total 15449
_reflns_threshold_expression 'I > 2\s(I)'
_cod_data_source_file c9dt04672k2.cif
_cod_data_source_block 3_19s248
_cod_depositor_comments
;
The following automatic conversions were performed:

data item '_diffrn_radiation_probe' value 'X-ray' was changed to
'x-ray' in accordance with the
/home/data/users/saulius/crontab/automatic-downloads/rss-feeds/RSC/lib/dictionaries/cif_core.dic
dictionary named 'cif_core.dic' version 2.4.2 last updated on
2011-04-26.

Automatic conversion script
Id: cif_fix_values 7556 2019-12-06 15:28:31Z antanas 

 Adding full bibliography for 7703413--7703414.cif.
;
_cod_database_code 7703414
_shelx_shelxl_version_number 2018/3
_shelx_space_group_comment
;
The symmetry employed for this shelxl refinement is uniquely defined
by the following loop, which should always be used as a source of
symmetry information in preference to the above space-group names.
They are only intended as comments.
;
_shelx_estimated_absorpt_t_max 0.846
_shelx_estimated_absorpt_t_min 0.765
_olex2_refinement_description
;
1. Fixed Uiso
 At 1.2 times of:
  All C(H) groups
 At 1.5 times of:
  All C(H,H,H) groups, All C(H,H,H,H,H,H) groups
2. Uiso/Uaniso restraints and constraints
All non-hydrogen atoms have similar U: within 1A with sigma of 0.04 and sigma
for terminal atoms of 0.08 within 1A
3. Same fragment restrains
{C12B, C13B, C14B, C15B, C16B, C17B, C18B, C19B, C20B} sigma for 1-2: 0.02,
1-3: 0.04
as in
{C12A, C13A, C14A, C15A, C16A, C17A, C18A, C19A, C20A}
4. Others
 Uiso(H40A)=Uiso(H40B)=Uiso(H40C)=FVAR(1)
 Uiso(H38A)=Uiso(H38B)=Uiso(H38C)=FVAR(2)
 Sof(C12A)=Sof(C13A)=Sof(C14A)=Sof(H14A)=Sof(C15A)=Sof(C16A)=Sof(H16A)=
 Sof(C17A)=Sof(C18A)=Sof(H18D)=Sof(H18E)=Sof(H18F)=Sof(C19A)=Sof(H19D)=
 Sof(H19E)=Sof(H19F)=Sof(C20A)=Sof(H20D)=Sof(H20E)=Sof(H20F)=1-FVAR(3)
 Sof(C12B)=Sof(C13B)=Sof(C14B)=Sof(H14B)=Sof(C15B)=Sof(C16B)=Sof(H16B)=
 Sof(C17B)=Sof(C18B)=Sof(H18A)=Sof(H18B)=Sof(H18C)=Sof(C19B)=Sof(H19A)=
 Sof(H19B)=Sof(H19C)=Sof(C20B)=Sof(H20A)=Sof(H20B)=Sof(H20C)=FVAR(3)
 Fixed Sof: H39A(0.5) H39B(0.5) H39C(0.5) H39D(0.5) H39E(0.5) H39F(0.5)
5.a Riding coordinates:
 C18B(H18A,H18B,H18C), C19B(H19A,H19B,H19C), C20B(H20A,H20B,H20C), C18A(H18D,
 H18E,H18F), C19A(H19D,H19E,H19F), C20A(H20D,H20E,H20F)
5.b Ternary CH refined with riding coordinates:
 C50(D50), C51(D51), C49(D49), C52(D52)
5.c Aromatic/amide H refined with riding coordinates:
 C2(H2), C8(H8), C10(H10), C11(H11), C22(H22), C28(H28), C30(H30), C31(H31),
 C34(H34), C36(H36), C43(H43), C44(H44), C45(H45), C46(H46), C14B(H14B),
 C16B(H16B), C14A(H14A), C16A(H16A)
5.d Disordered Me refined with riding coordinates:
 C39(H39A,H39B,H39C,H39D,H39E,H39F)
5.e Idealised Me refined as rotating group:
 C38(H38A,H38B,H38C), C40(H40A,H40B,H40C)
;
_olex2_diffrn_ambient_temperature_device 'Oxford Cryosystems'
_olex2_submission_special_instructions 'No special instructions were received'

loop_
_space_group_symop_operation_xyz
'x, y, z'
'-x, -y, -z'

loop_
_atom_site_label
_atom_site_type_symbol
_atom_site_fract_x
_atom_site_fract_y
_atom_site_fract_z
_atom_site_U_iso_or_equiv
_atom_site_adp_type
_atom_site_occupancy
_atom_site_site_symmetry_order
_atom_site_calc_flag
_atom_site_refinement_flags_posn
_atom_site_refinement_flags_adp
_atom_site_refinement_flags_occupancy
_atom_site_disorder_assembly
_atom_site_disorder_group
Ir Ir 0.18605(2) 0.26604(2) 0.45391(2) 0.01078(4) Uani 1 1 d . . . . .
F1 F 0.69952(18) 0.14357(12) 0.41500(11) 0.0224(4) Uani 1 1 d . . . . .
F2 F 0.58481(19) 0.27835(12) 0.20762(10) 0.0226(4) Uani 1 1 d . . . . .
F3 F 0.0645(2) 0.03224(12) 0.27104(10) 0.0257(5) Uani 1 1 d . . . . .
F4 F 0.17598(19) -0.05212(11) 0.49813(10) 0.0179(4) Uani 1 1 d . . . . .
O1 O 0.2108(2) 0.38307(13) 0.50237(12) 0.0150(5) Uani 1 1 d . . . . .
O2 O 0.0974(2) 0.48412(14) 0.57355(14) 0.0247(5) Uani 1 1 d . . . . .
N1 N 0.1924(3) 0.32633(15) 0.35257(14) 0.0121(5) Uani 1 1 d . . . . .
N2 N 0.2025(3) 0.20125(15) 0.54888(14) 0.0122(5) Uani 1 1 d . . . . .
N3 N -0.0173(3) 0.30184(16) 0.50545(14) 0.0142(5) Uani 1 1 d . . . . .
N4 N 0.8888(3) 0.1882(2) 0.23013(18) 0.0322(8) Uani 1 1 d . . . . .
N5 N 0.1099(3) -0.16342(17) 0.34775(15) 0.0219(6) Uani 1 1 d . . . . .
C1 C 0.3797(3) 0.24218(18) 0.40170(17) 0.0121(6) Uani 1 1 d . . . . .
C2 C 0.4779(3) 0.19892(19) 0.43078(17) 0.0149(6) Uani 1 1 d . . . . .
H2 H 0.455764 0.178754 0.481947 0.018 Uiso 1 1 calc R U . . .
C3 C 0.6051(3) 0.18550(19) 0.38617(18) 0.0156(7) Uani 1 1 d . . . . .
C4 C 0.6442(3) 0.21172(19) 0.31033(18) 0.0156(6) Uani 1 1 d . . . . .
C5 C 0.5457(3) 0.25415(19) 0.28156(17) 0.0147(6) Uani 1 1 d . . . . .
C6 C 0.4166(3) 0.27108(18) 0.32466(17) 0.0134(6) Uani 1 1 d . . . . .
C7 C 0.3129(3) 0.32078(18) 0.29923(17) 0.0122(6) Uani 1 1 d . . . . .
C8 C 0.3299(3) 0.36387(19) 0.23051(17) 0.0149(6) Uani 1 1 d . . . . .
H8 H 0.412647 0.357842 0.192896 0.018 Uiso 1 1 calc R U . . .
C9 C 0.2276(3) 0.41578(19) 0.21582(17) 0.0150(6) Uani 1 1 d . . . . .
C10 C 0.1065(3) 0.42095(19) 0.27158(18) 0.0177(7) Uani 1 1 d . . . . .
H10 H 0.033943 0.455500 0.263930 0.021 Uiso 1 1 calc R U . . .
C11 C 0.0928(3) 0.37525(19) 0.33822(18) 0.0153(6) Uani 1 1 d . . . . .
H11 H 0.009196 0.378651 0.375511 0.018 Uiso 1 1 calc R U . . .
C21 C 0.1503(3) 0.15436(18) 0.42040(17) 0.0116(6) Uani 1 1 d . . . . .
C22 C 0.1142(3) 0.13341(19) 0.35215(17) 0.0161(7) Uani 1 1 d . . . . .
H22 H 0.099976 0.175023 0.317234 0.019 Uiso 1 1 calc R U . . .
C23 C 0.0996(3) 0.0528(2) 0.33617(17) 0.0158(7) Uani 1 1 d . . . . .
C24 C 0.1211(3) -0.01135(18) 0.38426(17) 0.0130(6) Uani 1 1 d . . . . .
C25 C 0.1546(3) 0.01043(18) 0.45231(17) 0.0132(6) Uani 1 1 d . . . . .
C26 C 0.1677(3) 0.09089(18) 0.47233(16) 0.0116(6) Uani 1 1 d . . . . .
C27 C 0.1986(3) 0.11796(18) 0.54446(17) 0.0116(6) Uani 1 1 d . . . . .
C28 C 0.2240(3) 0.06926(19) 0.60394(16) 0.0131(6) Uani 1 1 d . . . . .
H28 H 0.222391 0.011229 0.600193 0.016 Uiso 1 1 calc R U . . .
C29 C 0.2517(3) 0.10478(19) 0.66900(17) 0.0141(6) Uani 1 1 d . . . . .
C30 C 0.2505(3) 0.1901(2) 0.67264(18) 0.0177(7) Uani 1 1 d . . . . .
H30 H 0.266644 0.216536 0.716585 0.021 Uiso 1 1 calc R U . . .
C31 C 0.2256(3) 0.23579(19) 0.61224(17) 0.0165(7) Uani 1 1 d . . . . .
H31 H 0.224774 0.293914 0.615511 0.020 Uiso 1 1 calc R U . . .
C32 C 0.2803(3) 0.05237(19) 0.73222(17) 0.0150(6) Uani 1 1 d . . . . .
C33 C 0.4016(3) 0.0062(2) 0.72086(18) 0.0175(7) Uani 1 1 d . . . . .
C34 C 0.4252(4) -0.0431(2) 0.7805(2) 0.0242(8) Uani 1 1 d . . . . .
H34 H 0.508090 -0.073630 0.773193 0.029 Uiso 1 1 calc R U . . .
C35 C 0.3316(4) -0.0489(2) 0.84998(19) 0.0241(8) Uani 1 1 d . . . . .
C36 C 0.2140(4) -0.0018(2) 0.86052(18) 0.0218(7) Uani 1 1 d . . . . .
H36 H 0.149789 -0.004762 0.908304 0.026 Uiso 1 1 calc R U . . .
C37 C 0.1860(3) 0.05003(19) 0.80339(18) 0.0168(7) Uani 1 1 d . . . . .
C38 C 0.5080(3) 0.0109(2) 0.6469(2) 0.0244(8) Uani 1 1 d . . . . .
H38A H 0.581912 -0.028270 0.648615 0.046(7) Uiso 1 1 calc R U . . .
H38B H 0.544576 0.066524 0.639840 0.046(7) Uiso 1 1 calc R U . . .
H38C H 0.466705 -0.002485 0.604189 0.046(7) Uiso 1 1 calc R U . . .
C39 C 0.3570(5) -0.1054(3) 0.9124(2) 0.0415(11) Uani 1 1 d . . . . .
H39A H 0.444881 -0.133683 0.894923 0.062 Uiso 0.5 1 calc R U P . .
H39B H 0.358454 -0.073320 0.958117 0.062 Uiso 0.5 1 calc R U P . .
H39C H 0.284125 -0.145861 0.924854 0.062 Uiso 0.5 1 calc R U P . .
H39D H 0.280093 -0.101560 0.957006 0.062 Uiso 0.5 1 calc R U P . .
H39E H 0.366519 -0.161923 0.893813 0.062 Uiso 0.5 1 calc R U P . .
H39F H 0.440849 -0.089382 0.927076 0.062 Uiso 0.5 1 calc R U P . .
C40 C 0.0587(3) 0.1023(2) 0.81994(19) 0.0213(7) Uani 1 1 d . . . . .
H40A H 0.081016 0.157920 0.832772 0.033(6) Uiso 1 1 calc R U . . .
H40B H -0.007646 0.078669 0.863160 0.033(6) Uiso 1 1 calc R U . . .
H40C H 0.019611 0.104375 0.774679 0.033(6) Uiso 1 1 calc R U . . .
C41 C 0.1021(3) 0.4179(2) 0.54048(18) 0.0168(7) Uani 1 1 d . . . . .
C42 C -0.0297(3) 0.37379(19) 0.54355(18) 0.0162(7) Uani 1 1 d . . . . .
C43 C -0.1546(4) 0.4042(2) 0.5811(2) 0.0277(8) Uani 1 1 d . . . . .
H43 H -0.160906 0.454151 0.608574 0.033 Uiso 1 1 calc R U . . .
C44 C -0.2709(4) 0.3617(2) 0.5785(2) 0.0313(9) Uani 1 1 d . . . . .
H44 H -0.358250 0.382082 0.603752 0.038 Uiso 1 1 calc R U . . .
C45 C -0.2581(3) 0.2896(2) 0.5389(2) 0.0263(8) Uani 1 1 d . . . . .
H45 H -0.336784 0.259355 0.536343 0.032 Uiso 1 1 calc R U . . .
C46 C -0.1309(3) 0.2612(2) 0.50296(19) 0.0190(7) Uani 1 1 d . . . . .
H46 H -0.123170 0.211182 0.475486 0.023 Uiso 1 1 calc R U . . .
C47 C 0.7798(4) 0.1981(2) 0.26518(19) 0.0219(7) Uani 1 1 d . . . . .
C48 C 0.1138(3) -0.0962(2) 0.36395(17) 0.0151(6) Uani 1 1 d . . . . .
C12B C 0.2426(9) 0.4578(6) 0.1416(5) 0.012(2) Uiso 0.458(15) 1 d D U P A 1
C13B C 0.1616(10) 0.4406(6) 0.0896(4) 0.017(2) Uiso 0.458(15) 1 d D U P A 1
C14B C 0.1890(10) 0.4819(6) 0.0199(4) 0.017(2) Uiso 0.458(15) 1 d D U P A 1
H14B H 0.136222 0.470100 -0.016179 0.020 Uiso 0.458(15) 1 calc R U P A 1
C15B C 0.2896(14) 0.5393(9) 0.0013(6) 0.024(3) Uani 0.458(15) 1 d D U P A 1
C16B C 0.3684(8) 0.5576(6) 0.0525(5) 0.020(2) Uiso 0.458(15) 1 d D U P A 1
H16B H 0.437129 0.597940 0.039716 0.023 Uiso 0.458(15) 1 calc R U P A 1
C17B C 0.3467(8) 0.5163(6) 0.1239(5) 0.017(2) Uiso 0.458(15) 1 d D U P A 1
C18B C 0.0462(10) 0.3821(5) 0.1089(6) 0.022(2) Uiso 0.458(15) 1 d D U P A 1
H18A H 0.025104 0.362849 0.061380 0.033 Uiso 0.458(15) 1 d R U P A 1
H18B H -0.034286 0.409599 0.140170 0.033 Uiso 0.458(15) 1 d R U P A 1
H18C H 0.072154 0.335279 0.137360 0.033 Uiso 0.458(15) 1 d R U P A 1
C19B C 0.3160(17) 0.5848(11) -0.0755(7) 0.046(4) Uani 0.458(15) 1 d D U P A 1
H19A H 0.401277 0.615118 -0.082586 0.069 Uiso 0.458(15) 1 d R U P A 1
H19B H 0.240537 0.623288 -0.075936 0.069 Uiso 0.458(15) 1 d R U P A 1
H19C H 0.323107 0.545398 -0.117136 0.069 Uiso 0.458(15) 1 d R U P A 1
C20B C 0.4301(9) 0.5418(6) 0.1796(6) 0.024(2) Uiso 0.458(15) 1 d D U P A 1
H20A H 0.495031 0.583986 0.156158 0.036 Uiso 0.458(15) 1 d R U P A 1
H20B H 0.479821 0.493996 0.193358 0.036 Uiso 0.458(15) 1 d R U P A 1
H20C H 0.368981 0.563756 0.225798 0.036 Uiso 0.458(15) 1 d R U P A 1
C12A C 0.2612(8) 0.4701(5) 0.1454(4) 0.013(2) Uiso 0.542(15) 1 d D U P A 2
C13A C 0.1962(9) 0.4537(5) 0.0855(4) 0.0198(19) Uiso 0.542(15) 1 d D U P A 2
C14A C 0.2288(10) 0.5029(5) 0.0190(4) 0.0210(18) Uiso 0.542(15) 1 d D U P A 2
H14A H 0.185196 0.493467 -0.021721 0.025 Uiso 0.542(15) 1 calc R U P A 2
C15A C 0.3222(13) 0.5641(7) 0.0121(5) 0.024(2) Uani 0.542(15) 1 d D U P A 2
C16A C 0.3835(7) 0.5799(5) 0.0719(5) 0.0237(19) Uiso 0.542(15) 1 d D U P A 2
H16A H 0.447083 0.623215 0.066897 0.028 Uiso 0.542(15) 1 calc R U P A 2
C17A C 0.3540(7) 0.5337(5) 0.1396(4) 0.0169(18) Uiso 0.542(15) 1 d D U P A 2
C18A C 0.0939(10) 0.3857(5) 0.0894(5) 0.032(2) Uiso 0.542(15) 1 d D U P A 2
H18D H 0.082730 0.374522 0.037613 0.049 Uiso 0.542(15) 1 d R U P A 2
H18E H 0.005920 0.402282 0.121913 0.049 Uiso 0.542(15) 1 d R U P A 2
H18F H 0.127510 0.336082 0.110713 0.049 Uiso 0.542(15) 1 d R U P A 2
C19A C 0.3527(15) 0.6178(9) -0.0607(7) 0.050(4) Uani 0.542(15) 1 d D U P A 2
H19D H 0.440375 0.644898 -0.065046 0.075 Uiso 0.542(15) 1 d R U P A 2
H19E H 0.280405 0.659348 -0.057386 0.075 Uiso 0.542(15) 1 d R U P A 2
H19F H 0.356795 0.583618 -0.105746 0.075 Uiso 0.542(15) 1 d R U P A 2
C20A C 0.4163(8) 0.5552(5) 0.2044(5) 0.0235(18) Uiso 0.542(15) 1 d D U P A 2
H20D H 0.344730 0.557561 0.251583 0.035 Uiso 0.542(15) 1 d R U P A 2
H20E H 0.460260 0.608671 0.194583 0.035 Uiso 0.542(15) 1 d R U P A 2
H20F H 0.484290 0.513321 0.209793 0.035 Uiso 0.542(15) 1 d R U P A 2
Cl4 Cl 0.25804(11) 0.19210(7) 0.14390(6) 0.0425(3) Uani 1 1 d . . . . .
Cl5 Cl 0.11411(14) 0.14869(8) 0.02829(6) 0.0545(3) Uani 1 1 d . . . . .
Cl6 Cl 0.26057(12) 0.02488(7) 0.09439(7) 0.0512(3) Uani 1 1 d . . . . .
C50 C 0.1640(4) 0.1162(2) 0.1111(2) 0.0304(9) Uani 1 1 d . . . . .
D50 D 0.080071 0.105415 0.151829 0.036 Uiso 1 1 calc R U . . .
Cl7 Cl 0.52790(17) 0.16312(10) 0.92987(8) 0.0782(5) Uani 1 1 d . . . . .
Cl8 Cl 0.33990(10) 0.25255(6) 0.86046(6) 0.0364(2) Uani 1 1 d . . . . .
Cl9 Cl 0.58837(13) 0.18759(9) 0.76674(7) 0.0636(4) Uani 1 1 d . . . . .
C51 C 0.4607(4) 0.1724(2) 0.8490(2) 0.0324(9) Uani 1 1 d . . . . .
D51 D 0.413476 0.120134 0.843052 0.039 Uiso 1 1 calc R U . . .
Cl1 Cl 0.26741(11) 0.58225(7) 0.69673(8) 0.0593(4) Uani 1 1 d . . . . .
Cl2 Cl 0.51811(9) 0.55430(6) 0.58296(6) 0.0343(2) Uani 1 1 d . . . . .
Cl3 Cl 0.37336(10) 0.41826(6) 0.66837(6) 0.0394(2) Uani 1 1 d . . . . .
C49 C 0.3564(4) 0.5149(2) 0.6262(2) 0.0329(9) Uani 1 1 d . . . . .
D49 D 0.302970 0.508519 0.586004 0.039 Uiso 1 1 calc R U . . .
Cl10 Cl 0.06145(14) 0.71338(7) 0.07026(6) 0.0514(3) Uani 1 1 d . . . . .
Cl11 Cl -0.10129(12) 0.59684(9) 0.17107(9) 0.0629(4) Uani 1 1 d . . . . .
Cl12 Cl 0.08560(13) 0.69718(7) 0.22714(6) 0.0503(3) Uani 1 1 d . . . . .
C52 C 0.0568(4) 0.6457(2) 0.1477(2) 0.0293(8) Uani 1 1 d . . . . .
D52 D 0.129997 0.603134 0.131978 0.035 Uiso 1 1 calc R U . . .

loop_
_atom_site_aniso_label
_atom_site_aniso_U_11
_atom_site_aniso_U_22
_atom_site_aniso_U_33
_atom_site_aniso_U_23
_atom_site_aniso_U_13
_atom_site_aniso_U_12
Ir 0.01345(6) 0.00833(6) 0.01052(6) 0.00360(4) -0.00281(4) -0.00049(4)
F1 0.0187(10) 0.0245(11) 0.0263(10) 0.0070(9) -0.0105(9) 0.0058(8)
F2 0.0208(10) 0.0312(11) 0.0131(9) 0.0066(8) 0.0012(8) 0.0077(9)
F3 0.0477(13) 0.0191(10) 0.0159(9) 0.0002(8) -0.0185(10) -0.0039(9)
F4 0.0302(11) 0.0104(9) 0.0161(9) 0.0050(7) -0.0118(8) 0.0003(8)
O1 0.0161(11) 0.0110(11) 0.0176(11) 0.0012(9) -0.0027(9) -0.0015(9)
O2 0.0244(13) 0.0178(12) 0.0319(14) -0.0112(11) -0.0063(11) 0.0035(10)
N1 0.0149(13) 0.0092(12) 0.0124(12) 0.0049(10) -0.0040(11) -0.0021(10)
N2 0.0140(13) 0.0128(13) 0.0095(12) 0.0000(10) -0.0020(10) -0.0009(10)
N3 0.0159(13) 0.0129(13) 0.0134(13) 0.0043(10) -0.0027(11) -0.0002(11)
N4 0.0238(17) 0.039(2) 0.0313(18) 0.0055(15) -0.0022(15) 0.0085(15)
N5 0.0291(16) 0.0190(15) 0.0171(14) -0.0002(12) -0.0045(13) 0.0000(13)
C1 0.0150(15) 0.0067(14) 0.0149(15) 0.0027(12) -0.0042(13) 0.0001(12)
C2 0.0180(16) 0.0159(16) 0.0111(14) 0.0046(12) -0.0043(13) 0.0006(13)
C3 0.0186(16) 0.0112(15) 0.0204(16) 0.0033(13) -0.0114(14) 0.0028(13)
C4 0.0151(15) 0.0130(15) 0.0185(16) 0.0009(13) -0.0036(13) 0.0009(12)
C5 0.0190(16) 0.0126(15) 0.0118(14) 0.0017(12) -0.0023(13) 0.0011(13)
C6 0.0132(15) 0.0118(15) 0.0165(15) 0.0024(12) -0.0062(13) 0.0005(12)
C7 0.0156(15) 0.0086(14) 0.0117(14) 0.0024(11) -0.0019(12) -0.0008(12)
C8 0.0181(16) 0.0147(16) 0.0120(14) 0.0018(12) -0.0038(13) 0.0018(13)
C9 0.0194(16) 0.0110(15) 0.0149(15) 0.0026(12) -0.0046(13) -0.0016(13)
C10 0.0219(17) 0.0121(15) 0.0204(16) 0.0044(13) -0.0078(14) 0.0030(13)
C11 0.0135(15) 0.0134(15) 0.0186(16) 0.0045(13) -0.0034(13) -0.0006(12)
C21 0.0093(14) 0.0130(15) 0.0122(14) 0.0006(12) -0.0020(12) 0.0018(12)
C22 0.0193(16) 0.0156(16) 0.0144(15) 0.0063(13) -0.0059(13) -0.0010(13)
C23 0.0177(16) 0.0216(17) 0.0092(14) 0.0006(13) -0.0053(13) -0.0013(13)
C24 0.0143(15) 0.0101(15) 0.0147(15) 0.0006(12) -0.0033(13) -0.0012(12)
C25 0.0143(15) 0.0120(15) 0.0135(14) 0.0064(12) -0.0042(12) 0.0008(12)
C26 0.0119(14) 0.0134(15) 0.0100(14) -0.0003(12) -0.0031(12) -0.0014(12)
C27 0.0122(14) 0.0113(14) 0.0112(14) 0.0010(12) -0.0025(12) -0.0017(12)
C28 0.0158(15) 0.0113(15) 0.0125(14) 0.0022(12) -0.0039(13) -0.0007(12)
C29 0.0136(15) 0.0145(15) 0.0142(15) 0.0013(12) -0.0034(13) 0.0004(12)
C30 0.0249(17) 0.0168(17) 0.0135(15) -0.0002(13) -0.0087(14) -0.0020(14)
C31 0.0254(17) 0.0107(15) 0.0156(15) 0.0004(12) -0.0092(14) -0.0019(13)
C32 0.0224(17) 0.0114(15) 0.0136(15) 0.0004(12) -0.0089(13) -0.0004(13)
C33 0.0216(17) 0.0175(16) 0.0149(15) -0.0009(13) -0.0071(14) -0.0005(13)
C34 0.0283(19) 0.0225(19) 0.0249(18) -0.0014(15) -0.0132(16) 0.0075(15)
C35 0.041(2) 0.0190(18) 0.0163(16) 0.0036(14) -0.0147(16) 0.0028(16)
C36 0.0313(19) 0.0201(18) 0.0132(15) 0.0004(13) -0.0033(15) -0.0027(15)
C37 0.0241(17) 0.0141(16) 0.0140(15) 0.0016(12) -0.0081(14) -0.0040(13)
C38 0.0215(18) 0.0258(19) 0.0254(18) -0.0012(15) -0.0041(16) 0.0037(15)
C39 0.068(3) 0.034(2) 0.024(2) 0.0079(18) -0.016(2) 0.017(2)
C40 0.0242(18) 0.0204(18) 0.0184(16) 0.0005(14) -0.0032(15) 0.0006(14)
C41 0.0183(16) 0.0166(16) 0.0152(15) 0.0027(13) -0.0035(13) -0.0007(13)
C42 0.0177(16) 0.0145(16) 0.0161(15) 0.0016(13) -0.0031(13) -0.0001(13)
C43 0.0258(19) 0.0234(19) 0.033(2) -0.0092(16) -0.0034(17) 0.0016(16)
C44 0.0165(18) 0.032(2) 0.041(2) -0.0065(18) 0.0016(17) 0.0029(16)
C45 0.0154(17) 0.029(2) 0.034(2) -0.0013(17) -0.0048(16) -0.0036(15)
C46 0.0215(17) 0.0160(16) 0.0208(17) 0.0034(13) -0.0073(14) -0.0041(13)
C47 0.0220(18) 0.0240(19) 0.0208(17) 0.0010(14) -0.0073(15) 0.0055(15)
C48 0.0163(16) 0.0207(17) 0.0092(14) 0.0026(13) -0.0051(13) 0.0023(13)
C15B 0.018(6) 0.036(8) 0.017(5) 0.007(5) -0.001(4) 0.004(5)
C19B 0.036(8) 0.065(11) 0.024(6) 0.029(6) 0.018(5) 0.015(7)
C15A 0.022(6) 0.027(6) 0.021(4) 0.002(4) -0.001(4) 0.008(4)
C19A 0.052(8) 0.061(9) 0.028(6) 0.030(6) 0.007(5) 0.011(6)
Cl4 0.0468(6) 0.0355(6) 0.0462(6) -0.0085(5) -0.0124(5) 0.0003(5)
Cl5 0.0821(9) 0.0572(8) 0.0263(5) 0.0065(5) -0.0168(6) -0.0055(7)
Cl6 0.0508(7) 0.0280(6) 0.0637(8) -0.0053(5) 0.0097(6) 0.0053(5)
C50 0.040(2) 0.027(2) 0.0219(18) 0.0002(16) -0.0020(17) 0.0027(17)
Cl7 0.0949(11) 0.0952(12) 0.0605(8) -0.0056(8) -0.0530(9) 0.0339(9)
Cl8 0.0372(5) 0.0363(6) 0.0378(5) 0.0018(4) -0.0131(5) -0.0005(4)
Cl9 0.0482(7) 0.0762(9) 0.0549(7) -0.0217(7) 0.0141(6) -0.0194(7)
C51 0.035(2) 0.029(2) 0.036(2) 0.0007(18) -0.0139(19) 0.0002(17)
Cl1 0.0306(6) 0.0395(6) 0.0957(10) -0.0348(7) 0.0131(6) -0.0082(5)
Cl2 0.0270(5) 0.0324(5) 0.0418(5) -0.0080(4) -0.0031(4) -0.0114(4)
Cl3 0.0270(5) 0.0325(5) 0.0555(7) -0.0031(5) -0.0024(5) -0.0069(4)
C49 0.0213(19) 0.027(2) 0.049(2) -0.0129(19) -0.0045(18) -0.0060(16)
Cl10 0.0903(9) 0.0350(6) 0.0286(5) 0.0000(4) -0.0144(6) 0.0246(6)
Cl11 0.0345(6) 0.0607(8) 0.0891(10) -0.0049(8) -0.0047(7) 0.0004(6)
Cl12 0.0727(8) 0.0484(7) 0.0376(6) -0.0100(5) -0.0296(6) 0.0164(6)
C52 0.036(2) 0.0220(19) 0.029(2) 0.0000(16) -0.0069(18) 0.0068(16)

loop_
_atom_type_symbol
_atom_type_description
_atom_type_scat_dispersion_real
_atom_type_scat_dispersion_imag
_atom_type_scat_source
C C 0.0033 0.0016 'International Tables Vol C Tables 4.2.6.8 and 6.1.1.4'
H H 0.0000 0.0000 'International Tables Vol C Tables 4.2.6.8 and 6.1.1.4'
Cl Cl 0.1484 0.1585 'International Tables Vol C Tables 4.2.6.8 and 6.1.1.4'
D D 0.0000 0.0000 'International Tables Vol C Tables 4.2.6.8 and 6.1.1.4'
F F 0.0171 0.0103 'International Tables Vol C Tables 4.2.6.8 and 6.1.1.4'
Ir Ir -1.4442 7.9887 'International Tables Vol C Tables 4.2.6.8 and 6.1.1.4'
N N 0.0061 0.0033 'International Tables Vol C Tables 4.2.6.8 and 6.1.1.4'
O O 0.0106 0.0060 'International Tables Vol C Tables 4.2.6.8 and 6.1.1.4'

loop_
_exptl_crystal_face_index_h
_exptl_crystal_face_index_k
_exptl_crystal_face_index_l
_exptl_crystal_face_perp_dist
1.00 1.00 0.00 0.0390
-1.00 -1.00 0.00 0.0210
1.00 -1.00 1.00 0.0360
0.00 1.00 1.00 0.0230
0.00 -1.00 -1.00 0.0440
-1.00 0.00 1.00 0.0260
-1.00 -1.00 1.00 0.0260
1.00 0.00 -1.00 0.0480
1.00 -1.00 -1.00 0.0340
0.00 1.00 0.00 0.0370
-1.00 -1.00 -1.00 0.0220
0.00 -1.00 0.00 0.0370
0.00 0.00 -1.00 0.0510
0.00 -1.00 2.00 0.0380
-1.00 2.00 -2.00 0.0420

loop_
_geom_angle_atom_site_label_1
_geom_angle_atom_site_label_2
_geom_angle_atom_site_label_3
_geom_angle
N1 Ir O1 87.42(9)
N1 Ir N3 95.33(10)
N2 Ir O1 94.44(9)
N2 Ir N1 173.19(10)
N2 Ir N3 91.47(10)
N3 Ir O1 77.01(9)
C1 Ir O1 99.51(10)
C1 Ir N1 80.90(11)
C1 Ir N2 92.32(11)
C1 Ir N3 175.05(11)
C21 Ir O1 173.60(10)
C21 Ir N1 97.87(11)
C21 Ir N2 80.72(11)
C21 Ir N3 98.82(11)
C21 Ir C1 84.94(12)
C41 O1 Ir 116.34(19)
C7 N1 Ir 115.84(19)
C11 N1 Ir 124.9(2)
C11 N1 C7 119.0(3)
C27 N2 Ir 116.78(19)
C31 N2 Ir 123.6(2)
C31 N2 C27 119.5(3)
C42 N3 Ir 114.8(2)
C46 N3 Ir 126.6(2)
C46 N3 C42 118.5(3)
C2 C1 Ir 127.9(2)
C2 C1 C6 118.1(3)
C6 C1 Ir 114.0(2)
C1 C2 H2 119.8
C3 C2 C1 120.4(3)
C3 C2 H2 119.8
F1 C3 C2 119.9(3)
F1 C3 C4 117.0(3)
C2 C3 C4 123.1(3)
C3 C4 C47 121.8(3)
C5 C4 C3 116.2(3)
C5 C4 C47 122.0(3)
F2 C5 C4 115.4(3)
F2 C5 C6 121.5(3)
C6 C5 C4 123.1(3)
C1 C6 C7 115.5(3)
C5 C6 C1 119.1(3)
C5 C6 C7 125.3(3)
N1 C7 C6 113.5(3)
N1 C7 C8 120.0(3)
C8 C7 C6 126.4(3)
C7 C8 H8 119.4
C7 C8 C9 121.1(3)
C9 C8 H8 119.4
C8 C9 C12B 121.1(4)
C8 C9 C12A 118.0(4)
C10 C9 C8 117.5(3)
C10 C9 C12B 121.2(4)
C10 C9 C12A 124.1(4)
C9 C10 H10 120.3
C11 C10 C9 119.3(3)
C11 C10 H10 120.3
N1 C11 C10 122.9(3)
N1 C11 H11 118.5
C10 C11 H11 118.5
C22 C21 Ir 127.0(2)
C22 C21 C26 118.9(3)
C26 C21 Ir 114.0(2)
C21 C22 H22 120.2
C23 C22 C21 119.6(3)
C23 C22 H22 120.2
F3 C23 C22 120.0(3)
F3 C23 C24 116.8(3)
C22 C23 C24 123.2(3)
C23 C24 C48 122.3(3)
C25 C24 C23 116.6(3)
C25 C24 C48 121.1(3)
F4 C25 C24 116.1(3)
F4 C25 C26 121.1(3)
C26 C25 C24 122.8(3)
C21 C26 C27 115.7(3)
C25 C26 C21 118.9(3)
C25 C26 C27 125.4(3)
N2 C27 C26 112.2(3)
N2 C27 C28 120.1(3)
C28 C27 C26 127.7(3)
C27 C28 H28 119.7
C27 C28 C29 120.7(3)
C29 C28 H28 119.7
C28 C29 C32 120.5(3)
C30 C29 C28 117.7(3)
C30 C29 C32 121.8(3)
C29 C30 H30 120.2
C31 C30 C29 119.7(3)
C31 C30 H30 120.2
N2 C31 C30 122.4(3)
N2 C31 H31 118.8
C30 C31 H31 118.8
C33 C32 C29 119.9(3)
C33 C32 C37 120.2(3)
C37 C32 C29 119.9(3)
C32 C33 C38 121.5(3)
C34 C33 C32 118.9(3)
C34 C33 C38 119.6(3)
C33 C34 H34 119.0
C35 C34 C33 122.0(3)
C35 C34 H34 119.0
C34 C35 C39 121.0(3)
C36 C35 C34 118.2(3)
C36 C35 C39 120.8(3)
C35 C36 H36 118.8
C35 C36 C37 122.3(3)
C37 C36 H36 118.8
C32 C37 C40 122.2(3)
C36 C37 C32 118.3(3)
C36 C37 C40 119.5(3)
C33 C38 H38A 109.5
C33 C38 H38B 109.5
C33 C38 H38C 109.5
H38A C38 H38B 109.5
H38A C38 H38C 109.5
H38B C38 H38C 109.5
C35 C39 H39A 109.5
C35 C39 H39B 109.5
C35 C39 H39C 109.5
H39A C39 H39B 109.5
H39A C39 H39C 109.5
H39B C39 H39C 109.5
H39D C39 H39E 109.5
H39D C39 H39F 109.5
H39E C39 H39F 109.5
C37 C40 H40A 109.5
C37 C40 H40B 109.5
C37 C40 H40C 109.5
H40A C40 H40B 109.5
H40A C40 H40C 109.5
H40B C40 H40C 109.5
O1 C41 C42 116.4(3)
O2 C41 O1 125.2(3)
O2 C41 C42 118.4(3)
N3 C42 C41 115.3(3)
N3 C42 C43 121.6(3)
C43 C42 C41 123.0(3)
C42 C43 H43 120.3
C42 C43 C44 119.4(3)
C44 C43 H43 120.3
C43 C44 H44 120.6
C45 C44 C43 118.8(3)
C45 C44 H44 120.6
C44 C45 H45 120.2
C44 C45 C46 119.7(3)
C46 C45 H45 120.2
N3 C46 C45 122.0(3)
N3 C46 H46 119.0
C45 C46 H46 119.0
N4 C47 C4 178.7(4)
N5 C48 C24 179.1(3)
C13B C12B C9 123.2(7)
C13B C12B C17B 120.9(7)
C17B C12B C9 115.9(7)
C12B C13B C18B 121.7(7)
C14B C13B C12B 118.0(8)
C14B C13B C18B 120.3(7)
C13B C14B H14B 118.8
C15B C14B C13B 122.3(8)
C15B C14B H14B 118.8
C14B C15B C16B 120.2(8)
C14B C15B C19B 121.1(9)
C16B C15B C19B 118.7(9)
C15B C16B H16B 120.0
C15B C16B C17B 120.0(8)
C17B C16B H16B 120.0
C12B C17B C16B 118.6(8)
C12B C17B C20B 123.2(7)
C16B C17B C20B 118.0(7)
C13B C18B H18A 109.1
C13B C18B H18B 109.8
C13B C18B H18C 109.5
H18A C18B H18B 109.5
H18A C18B H18C 109.5
H18B C18B H18C 109.5
C15B C19B H19A 109.3
C15B C19B H19B 109.5
C15B C19B H19C 109.7
H19A C19B H19B 109.5
H19A C19B H19C 109.5
H19B C19B H19C 109.5
C17B C20B H20A 109.8
C17B C20B H20B 109.4
C17B C20B H20C 109.2
H20A C20B H20B 109.5
H20A C20B H20C 109.5
H20B C20B H20C 109.5
C13A C12A C9 117.6(6)
C17A C12A C9 121.2(6)
C17A C12A C13A 121.2(6)
C12A C13A C18A 123.1(6)
C14A C13A C12A 118.0(7)
C14A C13A C18A 118.9(7)
C13A C14A H14A 119.4
C15A C14A C13A 121.1(7)
C15A C14A H14A 119.4
C14A C15A C16A 119.9(7)
C14A C15A C19A 119.5(8)
C16A C15A C19A 120.5(8)
C15A C16A H16A 119.2
C15A C16A C17A 121.5(7)
C17A C16A H16A 119.2
C12A C17A C16A 118.2(7)
C12A C17A C20A 121.6(6)
C16A C17A C20A 120.1(6)
C13A C18A H18D 109.1
C13A C18A H18E 110.0
C13A C18A H18F 109.4
H18D C18A H18E 109.5
H18D C18A H18F 109.5
H18E C18A H18F 109.5
C15A C19A H19D 109.3
C15A C19A H19E 109.4
C15A C19A H19F 109.8
H19D C19A H19E 109.5
H19D C19A H19F 109.5
H19E C19A H19F 109.5
C17A C20A H20D 109.1
C17A C20A H20E 109.7
C17A C20A H20F 109.6
H20D C20A H20E 109.5
H20D C20A H20F 109.5
H20E C20A H20F 109.5
Cl4 C50 Cl6 109.8(2)
Cl4 C50 D50 108.4
Cl5 C50 Cl4 111.1(2)
Cl5 C50 Cl6 110.8(2)
Cl5 C50 D50 108.4
Cl6 C50 D50 108.4
Cl7 C51 Cl8 110.3(2)
Cl7 C51 D51 108.2
Cl8 C51 D51 108.2
Cl9 C51 Cl7 111.4(2)
Cl9 C51 Cl8 110.6(2)
Cl9 C51 D51 108.2
Cl1 C49 Cl2 110.6(2)
Cl1 C49 Cl3 109.2(2)
Cl1 C49 D49 108.9
Cl2 C49 Cl3 110.4(2)
Cl2 C49 D49 108.9
Cl3 C49 D49 108.9
Cl10 C52 D52 108.6
Cl11 C52 Cl10 109.7(2)
Cl11 C52 D52 108.6
Cl12 C52 Cl10 111.2(2)
Cl12 C52 Cl11 110.2(2)
Cl12 C52 D52 108.6

loop_
_geom_bond_atom_site_label_1
_geom_bond_atom_site_label_2
_geom_bond_distance
Ir O1 2.147(2)
Ir N1 2.046(2)
Ir N2 2.033(2)
Ir N3 2.123(3)
Ir C1 1.996(3)
Ir C21 1.987(3)
F1 C3 1.356(3)
F2 C5 1.351(3)
F3 C23 1.343(3)
F4 C25 1.349(3)
O1 C41 1.280(4)
O2 C41 1.233(4)
N1 C7 1.366(4)
N1 C11 1.342(4)
N2 C27 1.363(4)
N2 C31 1.342(4)
N3 C42 1.354(4)
N3 C46 1.341(4)
N4 C47 1.144(4)
N5 C48 1.141(4)
C1 C2 1.399(4)
C1 C6 1.424(4)
C2 H2 0.9500
C2 C3 1.363(4)
C3 C4 1.392(4)
C4 C5 1.392(4)
C4 C47 1.437(5)
C5 C6 1.379(4)
C6 C7 1.464(4)
C7 C8 1.390(4)
C8 H8 0.9500
C8 C9 1.394(4)
C9 C10 1.392(4)
C9 C12B 1.468(9)
C9 C12A 1.512(8)
C10 H10 0.9500
C10 C11 1.383(4)
C11 H11 0.9500
C21 C22 1.401(4)
C21 C26 1.421(4)
C22 H22 0.9500
C22 C23 1.365(4)
C23 C24 1.395(4)
C24 C25 1.390(4)
C24 C48 1.442(4)
C25 C26 1.380(4)
C26 C27 1.472(4)
C27 C28 1.391(4)
C28 H28 0.9500
C28 C29 1.394(4)
C29 C30 1.393(4)
C29 C32 1.490(4)
C30 H30 0.9500
C30 C31 1.376(4)
C31 H31 0.9500
C32 C33 1.402(4)
C32 C37 1.407(4)
C33 C34 1.392(4)
C33 C38 1.505(4)
C34 H34 0.9500
C34 C35 1.385(5)
C35 C36 1.380(5)
C35 C39 1.507(5)
C36 H36 0.9500
C36 C37 1.397(4)
C37 C40 1.504(4)
C38 H38A 0.9800
C38 H38B 0.9800
C38 H38C 0.9800
C39 H39A 0.9800
C39 H39B 0.9800
C39 H39C 0.9800
C39 H39D 0.9800
C39 H39E 0.9800
C39 H39F 0.9800
C40 H40A 0.9800
C40 H40B 0.9800
C40 H40C 0.9800
C41 C42 1.510(4)
C42 C43 1.373(5)
C43 H43 0.9500
C43 C44 1.380(5)
C44 H44 0.9500
C44 C45 1.370(5)
C45 H45 0.9500
C45 C46 1.372(5)
C46 H46 0.9500
C12B C13B 1.406(10)
C12B C17B 1.408(10)
C13B C14B 1.387(9)
C13B C18B 1.491(10)
C14B H14B 0.9500
C14B C15B 1.371(11)
C15B C16B 1.382(11)
C15B C19B 1.529(11)
C16B H16B 0.9500
C16B C17B 1.415(9)
C17B C20B 1.509(10)
C18B H18A 0.9801
C18B H18B 0.9799
C18B H18C 0.9799
C19B H19A 0.9799
C19B H19B 0.9800
C19B H19C 0.9800
C20B H20A 0.9801
C20B H20B 0.9800
C20B H20C 0.9800
C12A C13A 1.411(9)
C12A C17A 1.393(9)
C13A C14A 1.408(9)
C13A C18A 1.514(10)
C14A H14A 0.9500
C14A C15A 1.366(10)
C15A C16A 1.383(10)
C15A C19A 1.538(10)
C16A H16A 0.9500
C16A C17A 1.397(8)
C17A C20A 1.488(9)
C18A H18D 0.9800
C18A H18E 0.9800
C18A H18F 0.9801
C19A H19D 0.9801
C19A H19E 0.9799
C19A H19F 0.9801
C20A H20D 0.9800
C20A H20E 0.9800
C20A H20F 0.9800
Cl4 C50 1.755(4)
Cl5 C50 1.748(4)
Cl6 C50 1.758(4)
C50 D50 1.0000
Cl7 C51 1.740(4)
Cl8 C51 1.755(4)
Cl9 C51 1.740(4)
C51 D51 1.0000
Cl1 C49 1.760(4)
Cl2 C49 1.764(4)
Cl3 C49 1.765(4)
C49 D49 1.0000
Cl10 C52 1.757(4)
Cl11 C52 1.753(4)
Cl12 C52 1.744(4)
C52 D52 1.0000

loop_
_geom_hbond_atom_site_label_D
_geom_hbond_atom_site_label_H
_geom_hbond_atom_site_label_A
_geom_hbond_distance_DH
_geom_hbond_distance_HA
_geom_hbond_distance_DA
_geom_hbond_angle_DHA
_geom_hbond_site_symmetry_A
_geom_hbond_publ_flag
C8 H8 F2 0.95 2.21 2.853(4) 123.8 . yes
C11 H11 O2 0.95 2.55 3.163(4) 122.1 2_566 yes
C11 H11 N3 0.95 2.60 3.179(4) 120.0 . yes
C28 H28 F4 0.95 2.25 2.878(4) 122.4 . yes
C31 H31 O1 0.95 2.51 3.114(4) 121.3 . yes
C46 H46 F1 0.95 2.56 3.237(4) 128.4 1_455 yes
C50 D50 F3 1.00 2.41 3.124(4) 127.5 . yes
C50 D50 N4 1.00 2.50 3.299(5) 136.8 1_455 yes
C49 D49 O2 1.00 2.18 3.021(4) 141.2 . yes

loop_
_geom_torsion_atom_site_label_1
_geom_torsion_atom_site_label_2
_geom_torsion_atom_site_label_3
_geom_torsion_atom_site_label_4
_geom_torsion
Ir O1 C41 O2 178.4(3)
Ir O1 C41 C42 -2.5(3)
Ir N1 C7 C6 0.6(3)
Ir N1 C7 C8 -176.0(2)
Ir N1 C11 C10 173.7(2)
Ir N2 C27 C26 -6.2(3)
Ir N2 C27 C28 173.0(2)
Ir N2 C31 C30 -173.1(2)
Ir N3 C42 C41 2.2(3)
Ir N3 C42 C43 -178.7(3)
Ir N3 C46 C45 179.5(2)
Ir C1 C2 C3 177.6(2)
Ir C1 C6 C5 -176.5(2)
Ir C1 C6 C7 6.4(3)
Ir C21 C22 C23 176.9(2)
Ir C21 C26 C25 -175.6(2)
Ir C21 C26 C27 4.5(3)
F1 C3 C4 C5 179.6(3)
F1 C3 C4 C47 -2.4(5)
F2 C5 C6 C1 178.3(3)
F2 C5 C6 C7 -4.9(5)
F3 C23 C24 C25 -178.7(3)
F3 C23 C24 C48 3.3(4)
F4 C25 C26 C21 177.1(3)
F4 C25 C26 C27 -3.0(5)
O1 C41 C42 N3 0.2(4)
O1 C41 C42 C43 -178.9(3)
O2 C41 C42 N3 179.4(3)
O2 C41 C42 C43 0.4(5)
N1 C7 C8 C9 2.6(5)
N2 C27 C28 C29 0.9(4)
N3 C42 C43 C44 -1.6(5)
C1 C2 C3 F1 179.9(3)
C1 C2 C3 C4 -1.3(5)
C1 C6 C7 N1 -4.6(4)
C1 C6 C7 C8 171.8(3)
C2 C1 C6 C5 1.2(4)
C2 C1 C6 C7 -175.9(3)
C2 C3 C4 C5 0.7(5)
C2 C3 C4 C47 178.8(3)
C3 C4 C5 F2 -179.3(3)
C3 C4 C5 C6 0.8(5)
C4 C5 C6 C1 -1.8(5)
C4 C5 C6 C7 175.0(3)
C5 C6 C7 N1 178.5(3)
C5 C6 C7 C8 -5.1(5)
C6 C1 C2 C3 0.3(5)
C6 C7 C8 C9 -173.5(3)
C7 N1 C11 C10 -0.2(5)
C7 C8 C9 C10 -1.8(5)
C7 C8 C9 C12B -176.6(5)
C7 C8 C9 C12A 170.9(4)
C8 C9 C10 C11 0.1(5)
C8 C9 C12B C13B 113.2(8)
C8 C9 C12B C17B -65.5(9)
C8 C9 C12A C13A 112.3(7)
C8 C9 C12A C17A -67.1(8)
C9 C10 C11 N1 0.9(5)
C9 C12B C13B C14B -177.4(7)
C9 C12B C13B C18B 4.7(13)
C9 C12B C17B C16B 178.6(7)
C9 C12B C17B C20B -5.9(12)
C9 C12A C13A C14A -178.8(6)
C9 C12A C13A C18A 1.0(11)
C9 C12A C17A C16A 178.1(6)
C9 C12A C17A C20A -4.7(11)
C10 C9 C12B C13B -61.5(10)
C10 C9 C12B C17B 119.8(7)
C10 C9 C12A C13A -75.5(8)
C10 C9 C12A C17A 105.1(7)
C11 N1 C7 C6 175.0(3)
C11 N1 C7 C8 -1.6(4)
C21 C22 C23 F3 179.8(3)
C21 C22 C23 C24 -1.1(5)
C21 C26 C27 N2 1.1(4)
C21 C26 C27 C28 -178.1(3)
C22 C21 C26 C25 2.9(4)
C22 C21 C26 C27 -176.9(3)
C22 C23 C24 C25 2.1(5)
C22 C23 C24 C48 -175.8(3)
C23 C24 C25 F4 -179.6(3)
C23 C24 C25 C26 -0.5(5)
C24 C25 C26 C21 -1.9(5)
C24 C25 C26 C27 177.9(3)
C25 C26 C27 N2 -178.7(3)
C25 C26 C27 C28 2.1(5)
C26 C21 C22 C23 -1.5(4)
C26 C27 C28 C29 -180.0(3)
C27 N2 C31 C30 2.3(5)
C27 C28 C29 C30 1.2(5)
C27 C28 C29 C32 -179.4(3)
C28 C29 C30 C31 -1.6(5)
C28 C29 C32 C33 69.3(4)
C28 C29 C32 C37 -111.4(3)
C29 C30 C31 N2 -0.2(5)
C29 C32 C33 C34 -179.2(3)
C29 C32 C33 C38 2.7(5)
C29 C32 C37 C36 177.9(3)
C29 C32 C37 C40 -3.1(5)
C30 C29 C32 C33 -111.3(4)
C30 C29 C32 C37 68.0(4)
C31 N2 C27 C26 178.1(3)
C31 N2 C27 C28 -2.6(4)
C32 C29 C30 C31 179.0(3)
C32 C33 C34 C35 1.1(5)
C33 C32 C37 C36 -2.8(5)
C33 C32 C37 C40 176.2(3)
C33 C34 C35 C36 -2.3(5)
C33 C34 C35 C39 177.4(3)
C34 C35 C36 C37 1.0(5)
C35 C36 C37 C32 1.5(5)
C35 C36 C37 C40 -177.4(3)
C37 C32 C33 C34 1.5(5)
C37 C32 C33 C38 -176.6(3)
C38 C33 C34 C35 179.2(3)
C39 C35 C36 C37 -178.8(3)
C41 C42 C43 C44 177.4(3)
C42 N3 C46 C45 -1.2(5)
C42 C43 C44 C45 0.6(6)
C43 C44 C45 C46 0.1(6)
C44 C45 C46 N3 0.2(5)
C46 N3 C42 C41 -177.1(3)
C46 N3 C42 C43 1.9(5)
C47 C4 C5 F2 2.7(5)
C47 C4 C5 C6 -177.2(3)
C48 C24 C25 F4 -1.7(4)
C48 C24 C25 C26 177.4(3)
C12B C9 C10 C11 174.9(5)
C12B C13B C14B C15B -1.3(14)
C13B C12B C17B C16B -0.1(13)
C13B C12B C17B C20B 175.4(8)
C13B C14B C15B C16B 0.2(18)
C13B C14B C15B C19B -179.0(11)
C14B C15B C16B C17B 0.9(18)
C15B C16B C17B C12B -1.0(14)
C15B C16B C17B C20B -176.7(10)
C17B C12B C13B C14B 1.2(13)
C17B C12B C13B C18B -176.7(8)
C18B C13B C14B C15B 176.7(10)
C19B C15B C16B C17B -179.8(11)
C12A C9 C10 C11 -172.2(5)
C12A C13A C14A C15A 1.0(13)
C13A C12A C17A C16A -1.3(11)
C13A C12A C17A C20A 175.9(7)
C13A C14A C15A C16A -1.8(15)
C13A C14A C15A C19A -178.6(10)
C14A C15A C16A C17A 1.1(15)
C15A C16A C17A C12A 0.5(12)
C15A C16A C17A C20A -176.8(8)
C17A C12A C13A C14A 0.6(12)
C17A C12A C13A C18A -179.6(7)
C18A C13A C14A C15A -178.8(9)
C19A C15A C16A C17A 177.9(10)
